data_4001747
loop_
_publ_author_name
'Zhang Guochun'
'Du Chenxia'
'Pan Shilie'
'Chen Chuangyan'
'Fu Peizhen'
'Wu Xicheng'
'Li Zhihua'

_publ_section_title
;
 Growth, structure and properties of single crystals of Sr B P O5
;
_journal_name_full 'Chemistry of Materials (1,1989-)'
_journal_page_first 2218
_journal_page_last 2221
_journal_volume 15
_journal_year 2003
_chemical_formula_sum 'B O5 P Sr'
_chemical_name_systematic 'Sr (B P O5)'
_space_group_IT_number 154
_symmetry_space_group_name_Hall 'P 32 2"'
_symmetry_space_group_name_H-M 'P 32 2 1'
_cell_angle_alpha 90
_cell_angle_beta 90
_cell_angle_gamma 120
_cell_formula_units_Z 3
_cell_length_a 6.885
_cell_length_b 6.885
_cell_length_c 6.87
_cell_volume 282.030
_citation_journal_id_ASTM CMATEX
_cod_data_source_file boron0-1_419.cif
_cod_data_source_block B1O5P1Sr1
_cod_original_cell_volume 282.03
_cod_original_formula_sum 'B1 O5 P1 Sr1'
_cod_database_code 4001747

loop_
_symmetry_equiv_pos_as_xyz
x,y,z
-y,x-y,z+2/3
-x+y,-x,z+1/3
y,x,-z
-x,-x+y,-z+2/3
x-y,-y,-z+1/3

loop_
_atom_site_label
_atom_site_type_symbol
_atom_site_fract_x
_atom_site_fract_y
_atom_site_fract_z
_atom_site_occupancy
_atom_site_U_iso_or_equiv
O2 O-2 0.6624 0.8116 0.1275 1 0.0
O3 O-2 0.0444 0.0444 0 1 0.0
B1 B+3 0.899 0 0.1667 1 0.0
Sr1 Sr+2 0.395 0 0.1667 1 0.0
O1 O-2 0.55 0.4122 0.1436 1 0.0
P1 P+5 0.4051 0 0.6667 1 0.0
